data_4061597
_journal_name_full Organometallics
_journal_paper_doi 10.1021/om050411u
_journal_year 2005
_chemical_formula_sum 'C25 H58 B10 Cl Li N O2 Si2 Y'
_chemical_formula_weight 700.30
_space_group_IT_number 14
_symmetry_cell_setting monoclinic
_symmetry_space_group_name_Hall '-P 2yn'
_symmetry_space_group_name_H-M 'P 1 21/n 1'
_cell_angle_alpha 90.00
_cell_angle_beta 98.9110(10)
_cell_angle_gamma 90.00
_cell_formula_units_Z 4
_cell_length_a 10.5448(5)
_cell_length_b 17.8967(8)
_cell_length_c 21.2960(10)
_cell_measurement_temperature 293(2)
_cell_volume 3970.4(3)
_diffrn_ambient_temperature 293(2)
_exptl_crystal_density_diffrn 1.172
_cod_depositor_comments
;
The following automatic conversions were performed:

'_symmetry_cell_setting' tag value 'MONCLINIC' was replaced with
'monoclinic' value.

Automatic conversion script
Id: cif_fix_values 1646 2011-03-28 12:23:43Z adriana 
;
_cod_original_sg_symbol_H-M 'P 21/n'
_cod_database_code 4061597

loop_
_symmetry_equiv_pos_as_xyz
'x, y, z'
'-x+1/2, y+1/2, -z+1/2'
'-x, -y, -z'
'x-1/2, -y-1/2, z-1/2'

loop_
_atom_site_label
_atom_site_type_symbol
_atom_site_fract_x
_atom_site_fract_y
_atom_site_fract_z
_atom_site_U_iso_or_equiv
_atom_site_adp_type
_atom_site_occupancy
_atom_site_symmetry_multiplicity
_atom_site_calc_flag
_atom_site_refinement_flags
_atom_site_disorder_assembly
_atom_site_disorder_group
Y1 Y 0.65844(3) 0.19124(2) 0.856360(16) 0.04921(13) Uani 1 1 d . . .
Cl1 Cl 0.61634(10) 0.08070(6) 0.77451(5) 0.0714(3) Uani 1 1 d . . .
Si2 Si 0.63229(13) 0.25847(8) 0.67524(6) 0.0781(4) Uani 1 1 d . . .
Si1 Si 0.85310(13) 0.38899(7) 0.91936(6) 0.0746(4) Uani 1 1 d . . .
N1 N 0.8233(3) 0.10137(18) 0.91928(15) 0.0634(9) Uani 1 1 d . . .
C2 C 0.5689(4) 0.1291(2) 0.95286(18) 0.0627(11) Uani 1 1 d . . .
C4 C 0.5218(4) 0.2812(2) 0.93479(19) 0.0680(11) Uani 1 1 d . . .
H4 H 0.5813 0.3319 0.9422 0.082 Uiso 1 1 calc R . .
C5 C 0.6568(4) 0.0694(2) 0.9863(2) 0.0779(13) Uani 1 1 d . . .
H5A H 0.7059 0.0901 1.0247 0.093 Uiso 1 1 calc R . .
H5B H 0.6057 0.0283 0.9985 0.093 Uiso 1 1 calc R . .
C6 C 0.7473(4) 0.0408(2) 0.9435(2) 0.0768(13) Uani 1 1 d . . .
H6A H 0.8057 0.0050 0.9667 0.092 Uiso 1 1 calc R . .
H6B H 0.6982 0.0150 0.9077 0.092 Uiso 1 1 calc R . .
C7 C 0.9082(4) 0.0653(2) 0.8779(2) 0.0818(13) Uani 1 1 d . . .
H7A H 0.9673 0.0323 0.9031 0.123 Uiso 1 1 calc R . .
H7B H 0.9550 0.1032 0.8593 0.123 Uiso 1 1 calc R . .
H7C H 0.8566 0.0374 0.8449 0.123 Uiso 1 1 calc R . .
C8 C 0.9081(4) 0.1362(3) 0.9729(2) 0.0809(13) Uani 1 1 d . . .
H8A H 0.9660 0.0993 0.9937 0.121 Uiso 1 1 calc R . .
H8B H 0.8571 0.1563 1.0025 0.121 Uiso 1 1 calc R . .
H8C H 0.9563 0.1757 0.9573 0.121 Uiso 1 1 calc R . .
C11 C 0.8327(4) 0.2250(2) 0.78476(18) 0.0592(10) Uani 1 1 d . . .
H11A H 0.8773 0.1888 0.7614 0.071 Uiso 1 1 calc R . .
C12 C 0.7211(4) 0.2661(2) 0.75855(18) 0.0585(10) Uani 1 1 d . . .
C13 C 0.7071(4) 0.3214(2) 0.80409(19) 0.0592(10) Uani 1 1 d . . .
H13A H 0.6456 0.3627 0.7969 0.071 Uiso 1 1 calc R . .
C14 C 0.8039(4) 0.3159(2) 0.85766(17) 0.0561(10) Uani 1 1 d . . .
C15 C 0.8817(4) 0.2553(2) 0.84372(19) 0.0579(10) Uani 1 1 d . . .
H15A H 0.9648 0.2420 0.8686 0.069 Uiso 1 1 calc R . .
C16 C 0.7267(7) 0.4598(3) 0.9185(3) 0.152(3) Uani 1 1 d . . .
H16A H 0.7065 0.4806 0.8765 0.229 Uiso 1 1 calc R . .
H16B H 0.7562 0.4987 0.9481 0.229 Uiso 1 1 calc R . .
H16C H 0.6513 0.4370 0.9302 0.229 Uiso 1 1 calc R . .
C17 C 0.9981(6) 0.4356(4) 0.9003(3) 0.164(3) Uani 1 1 d . . .
H17A H 0.9801 0.4570 0.8586 0.247 Uiso 1 1 calc R . .
H17B H 1.0661 0.3997 0.9017 0.247 Uiso 1 1 calc R . .
H17C H 1.0236 0.4743 0.9309 0.247 Uiso 1 1 calc R . .
C18 C 0.8937(7) 0.3497(3) 1.0000(2) 0.132(2) Uani 1 1 d . . .
H18A H 0.9181 0.3894 1.0298 0.198 Uiso 1 1 calc R . .
H18B H 0.9637 0.3153 1.0011 0.198 Uiso 1 1 calc R . .
H18C H 0.8204 0.3241 1.0112 0.198 Uiso 1 1 calc R . .
C19 C 0.6469(7) 0.3497(3) 0.6355(3) 0.144(3) Uani 1 1 d . . .
H19A H 0.7360 0.3612 0.6362 0.216 Uiso 1 1 calc R . .
H19B H 0.6078 0.3880 0.6576 0.216 Uiso 1 1 calc R . .
H19C H 0.6045 0.3470 0.5923 0.216 Uiso 1 1 calc R . .
C20 C 0.4582(5) 0.2378(4) 0.6743(2) 0.128(2) Uani 1 1 d . . .
H20A H 0.4159 0.2340 0.6311 0.192 Uiso 1 1 calc R . .
H20B H 0.4199 0.2772 0.6954 0.192 Uiso 1 1 calc R . .
H20C H 0.4495 0.1914 0.6959 0.192 Uiso 1 1 calc R . .
C21 C 0.7077(5) 0.1844(3) 0.6312(2) 0.1011(17) Uani 1 1 d . . .
H21A H 0.7967 0.1961 0.6315 0.152 Uiso 1 1 calc R . .
H21B H 0.6646 0.1822 0.5881 0.152 Uiso 1 1 calc R . .
H21C H 0.7006 0.1370 0.6514 0.152 Uiso 1 1 calc R . .
C31 C 0.5068(8) -0.1101(4) 0.7912(5) 0.209(5) Uani 1 1 d . . .
H31A H 0.5786 -0.0887 0.8195 0.251 Uiso 1 1 calc R . .
H31B H 0.5325 -0.1167 0.7497 0.251 Uiso 1 1 calc R . .
C32 C 0.4735(9) -0.1807(4) 0.8153(4) 0.159(3) Uani 1 1 d . . .
H32A H 0.4912 -0.2207 0.7872 0.190 Uiso 1 1 calc R . .
H32B H 0.5221 -0.1896 0.8571 0.190 Uiso 1 1 calc R . .
C33 C 0.3497(8) -0.1773(5) 0.8182(5) 0.208(5) Uani 1 1 d . . .
H33A H 0.3352 -0.1850 0.8616 0.249 Uiso 1 1 calc R . .
H33B H 0.3044 -0.2160 0.7918 0.249 Uiso 1 1 calc R . .
C34 C 0.3028(8) -0.1047(5) 0.7962(6) 0.256(6) Uani 1 1 d . . .
H34A H 0.2429 -0.1097 0.7570 0.307 Uiso 1 1 calc R . .
H34B H 0.2584 -0.0813 0.8277 0.307 Uiso 1 1 calc R . .
C41 C 0.1285(7) 0.0837(6) 0.7258(5) 0.218(5) Uani 1 1 d . . .
H41A H 0.0960 0.0559 0.7591 0.262 Uiso 1 1 calc R . .
H41B H 0.1390 0.1355 0.7390 0.262 Uiso 1 1 calc R . .
C42 C 0.0466(10) 0.0787(9) 0.6718(7) 0.315(10) Uani 1 1 d . . .
H42A H 0.0072 0.1271 0.6613 0.378 Uiso 1 1 calc R . .
H42B H -0.0209 0.0434 0.6768 0.378 Uiso 1 1 calc R . .
C43 C 0.1111(12) 0.0553(8) 0.6227(5) 0.273(7) Uani 1 1 d . . .
H43A H 0.0704 0.0115 0.6016 0.328 Uiso 1 1 calc R . .
H43B H 0.1133 0.0947 0.5916 0.328 Uiso 1 1 calc R . .
C44 C 0.2311(8) 0.0391(6) 0.6529(4) 0.210(5) Uani 1 1 d . . .
H44A H 0.2485 -0.0135 0.6471 0.252 Uiso 1 1 calc R . .
H44B H 0.2931 0.0678 0.6338 0.252 Uiso 1 1 calc R . .
B3 B 0.5874(5) 0.2092(3) 0.9778(2) 0.0648(13) Uani 1 1 d . . .
B5 B 0.4366(5) 0.2633(4) 0.8630(3) 0.0771(16) Uani 1 1 d . . .
B6 B 0.3872(5) 0.1736(3) 0.8474(3) 0.0739(15) Uani 1 1 d . . .
B7 B 0.4589(5) 0.1054(3) 0.9028(2) 0.0696(14) Uani 1 1 d . . .
B8 B 0.4262(6) 0.1524(4) 0.9828(3) 0.0824(17) Uani 1 1 d . . .
B9 B 0.4440(6) 0.2569(3) 0.9941(3) 0.0840(17) Uani 1 1 d . . .
B10 B 0.3643(6) 0.2992(4) 0.9276(3) 0.0884(18) Uani 1 1 d . . .
B11 B 0.2817(6) 0.2340(4) 0.8755(3) 0.0930(19) Uani 1 1 d . . .
B12 B 0.3029(5) 0.1461(4) 0.9067(3) 0.096(2) Uani 1 1 d . . .
B13 B 0.2995(6) 0.2193(4) 0.9597(3) 0.0938(19) Uani 1 1 d . . .
H13 H 0.2196 0.2211 0.9873 0.113 Uiso 1 1 calc R . .
O1 O 0.4031(3) -0.06242(19) 0.78634(18) 0.1031(11) Uani 1 1 d . . .
O2 O 0.2458(3) 0.0543(2) 0.7157(2) 0.1241(14) Uani 1 1 d . . .
Li1 Li 0.4023(8) 0.0426(5) 0.7757(5) 0.101(3) Uani 1 1 d . . .
H3A H 0.677(4) 0.2221(19) 1.0173(17) 0.068(10) Uiso 1 1 d . . .
H6C H 0.361(4) 0.152(2) 0.7995(18) 0.070(11) Uiso 1 1 d . . .
H7D H 0.458(3) 0.049(2) 0.8960(16) 0.064(11) Uiso 1 1 d . . .
H9A H 0.461(3) 0.288(2) 1.0400(18) 0.068(11) Uiso 1 1 d . . .
H8D H 0.420(4) 0.119(2) 1.0276(18) 0.079(12) Uiso 1 1 d . . .
H5C H 0.442(4) 0.299(2) 0.825(2) 0.102(16) Uiso 1 1 d . . .
H12A H 0.233(4) 0.107(2) 0.9003(19) 0.093(14) Uiso 1 1 d . . .
H11B H 0.199(5) 0.246(2) 0.845(2) 0.099(15) Uiso 1 1 d . . .
H10A H 0.344(4) 0.354(2) 0.9367(19) 0.090(14) Uiso 1 1 d . . .

loop_
_atom_site_aniso_label
_atom_site_aniso_U_11
_atom_site_aniso_U_22
_atom_site_aniso_U_33
_atom_site_aniso_U_23
_atom_site_aniso_U_13
_atom_site_aniso_U_12
Y1 0.0380(2) 0.0621(2) 0.0483(2) 0.00564(18) 0.00896(14) -0.00353(17)
Cl1 0.0609(6) 0.0834(8) 0.0717(7) -0.0136(6) 0.0162(5) -0.0118(5)
Si2 0.0784(9) 0.1014(10) 0.0525(7) 0.0111(7) 0.0040(6) 0.0071(7)
Si1 0.0767(9) 0.0702(8) 0.0773(8) -0.0029(6) 0.0130(7) -0.0176(7)
N1 0.053(2) 0.064(2) 0.071(2) 0.0112(17) 0.0017(17) -0.0023(17)
C2 0.063(3) 0.071(3) 0.057(2) 0.009(2) 0.020(2) -0.014(2)
C4 0.060(3) 0.078(3) 0.071(3) -0.001(2) 0.025(2) -0.008(2)
C5 0.091(3) 0.067(3) 0.076(3) 0.024(2) 0.014(3) -0.017(3)
C6 0.073(3) 0.061(3) 0.093(3) 0.022(2) 0.005(3) -0.003(2)
C7 0.063(3) 0.076(3) 0.104(4) 0.006(3) 0.006(3) 0.012(2)
C8 0.073(3) 0.084(3) 0.077(3) 0.018(2) -0.014(2) -0.001(2)
C11 0.045(2) 0.078(3) 0.060(3) 0.006(2) 0.0239(19) -0.001(2)
C12 0.054(2) 0.072(3) 0.050(2) 0.008(2) 0.0130(18) -0.003(2)
C13 0.055(2) 0.058(3) 0.068(3) 0.011(2) 0.020(2) -0.0002(19)
C14 0.049(2) 0.067(3) 0.053(2) 0.0133(19) 0.0104(18) -0.006(2)
C15 0.038(2) 0.074(3) 0.061(3) 0.015(2) 0.0060(18) -0.0086(19)
C16 0.154(6) 0.091(4) 0.210(8) -0.032(5) 0.020(6) 0.007(4)
C17 0.151(6) 0.174(6) 0.183(7) -0.056(5) 0.074(5) -0.101(5)
C18 0.190(7) 0.108(4) 0.084(4) -0.006(3) -0.024(4) -0.037(4)
C19 0.194(7) 0.118(5) 0.104(4) 0.047(4) -0.024(5) 0.000(5)
C20 0.074(4) 0.240(8) 0.065(3) -0.004(4) -0.004(3) 0.028(4)
C21 0.099(4) 0.137(5) 0.069(3) -0.010(3) 0.021(3) 0.012(3)
C31 0.170(8) 0.113(6) 0.373(14) 0.100(7) 0.132(9) 0.045(6)
C32 0.143(7) 0.121(6) 0.222(9) 0.024(5) 0.060(6) 0.022(5)
C33 0.101(6) 0.161(8) 0.361(14) 0.108(8) 0.035(7) -0.015(6)
C34 0.102(6) 0.148(8) 0.52(2) 0.108(10) 0.046(9) -0.017(6)
C41 0.066(5) 0.323(13) 0.251(10) -0.144(9) -0.020(6) 0.031(6)
C42 0.125(8) 0.47(2) 0.317(17) -0.207(16) -0.072(10) 0.115(11)
C43 0.206(13) 0.406(19) 0.176(10) -0.034(11) -0.069(10) 0.075(13)
C44 0.110(6) 0.361(14) 0.149(7) -0.073(9) -0.012(6) 0.063(8)
B3 0.064(3) 0.080(4) 0.055(3) 0.008(2) 0.021(2) -0.013(3)
B5 0.047(3) 0.105(5) 0.084(4) 0.020(3) 0.027(3) 0.019(3)
B6 0.042(3) 0.116(5) 0.065(3) -0.009(3) 0.009(2) -0.004(3)
B7 0.060(3) 0.084(4) 0.069(3) -0.004(3) 0.027(3) -0.021(3)
B8 0.086(4) 0.104(4) 0.066(3) -0.003(3) 0.038(3) -0.030(3)
B9 0.086(4) 0.101(5) 0.073(4) -0.017(3) 0.040(3) -0.014(3)
B10 0.069(4) 0.093(5) 0.113(5) -0.002(4) 0.045(3) 0.012(3)
B11 0.047(3) 0.138(6) 0.099(5) 0.008(4) 0.028(3) 0.009(3)
B12 0.053(3) 0.141(6) 0.099(5) -0.021(4) 0.030(3) -0.030(4)
B13 0.065(4) 0.126(5) 0.100(4) -0.015(4) 0.042(3) -0.014(3)
O1 0.076(2) 0.085(2) 0.147(3) 0.001(2) 0.015(2) -0.012(2)
O2 0.073(3) 0.149(3) 0.139(4) -0.042(3) -0.019(2) 0.016(2)
Li1 0.064(5) 0.099(6) 0.134(8) 0.007(5) 0.001(5) -0.011(5)

loop_
_geom_bond_atom_site_label_1
_geom_bond_atom_site_label_2
_geom_bond_distance
_geom_bond_site_symmetry_2
_geom_bond_publ_flag
Y1 N1 2.585(3) . ?
Y1 Cl1 2.6284(11) . ?
Y1 C11 2.633(4) . ?
Y1 C2 2.637(4) . ?
Y1 C12 2.645(4) . ?
Y1 C13 2.666(4) . ?
Y1 C15 2.670(4) . ?
Y1 B5 2.694(5) . ?
Y1 C14 2.705(4) . ?
Y1 B3 2.819(5) . ?
Y1 B6 2.854(5) . ?
Y1 C4 2.864(4) . ?
Cl1 Li1 2.361(8) . ?
Si2 C19 1.856(6) . ?
Si2 C20 1.870(5) . ?
Si2 C21 1.871(5) . ?
Si2 C12 1.878(4) . ?
Si1 C16 1.837(6) . ?
Si1 C17 1.840(6) . ?
Si1 C18 1.844(5) . ?
Si1 C14 1.870(4) . ?
N1 C8 1.475(5) . ?
N1 C6 1.486(5) . ?
N1 C7 1.495(5) . ?
C2 B7 1.509(6) . ?
C2 C5 1.518(6) . ?
C2 B3 1.531(6) . ?
C2 B8 1.773(7) . ?
C4 B3 1.667(6) . ?
C4 B9 1.668(7) . ?
C4 B10 1.676(7) . ?
C4 B5 1.680(7) . ?
C5 C6 1.509(6) . ?
C11 C15 1.391(5) . ?
C11 C12 1.426(5) . ?
C12 C13 1.409(5) . ?
C13 C14 1.412(5) . ?
C14 C15 1.419(5) . ?
C31 O1 1.378(7) . ?
C31 C32 1.428(9) . ?
C32 C33 1.318(9) . ?
C33 C34 1.442(9) . ?
C34 O1 1.343(8) . ?
C41 C42 1.331(11) . ?
C41 O2 1.391(7) . ?
C42 C43 1.396(13) . ?
C43 C44 1.359(10) . ?
C44 O2 1.349(8) . ?
B3 B9 1.816(8) . ?
B3 B8 1.999(7) . ?
B5 B6 1.704(8) . ?
B5 B11 1.774(8) . ?
B5 B10 1.792(8) . ?
B6 B11 1.723(8) . ?
B6 B12 1.724(8) . ?
B6 B7 1.783(8) . ?
B6 Li1 2.815(11) . ?
B7 B12 1.813(8) . ?
B7 B8 1.978(7) . ?
B8 B13 1.804(9) . ?
B8 B9 1.891(9) . ?
B8 B12 1.918(8) . ?
B9 B10 1.709(9) . ?
B9 B13 1.722(8) . ?
B10 B11 1.746(10) . ?
B10 B13 1.768(9) . ?
B11 B12 1.708(10) . ?
B11 B13 1.793(9) . ?
B12 B13 1.734(9) . ?
O1 Li1 1.894(10) . ?
O2 Li1 1.936(9) . ?
